data_4070195
loop_
_publ_author_name
'Segawa, Yasutomo'
'Yamashita, Makoto'
'Nozaki, Kyoko'

_publ_section_title
;
 Diphenylphosphino- or Dicyclohexylphosphino-Tethered Boryl Pincer
 Ligands: Syntheses of PBP Iridium(III) Complexes and Their Conversion to
 Iridium&#x2212;Ethylene Complexes
;
_journal_issue 21
_journal_name_full Organometallics
_journal_page_first 6234
_journal_paper_doi 10.1021/om9006455
_journal_volume 28
_journal_year 2009
_chemical_formula_sum 'C32 H53 B N2 P2'
_chemical_formula_weight 538.51
_chemical_name_systematic
; 
 ? 
;
_space_group_IT_number 14
_symmetry_cell_setting monoclinic
_symmetry_space_group_name_Hall '-P 2yab'
_symmetry_space_group_name_H-M 'P 1 21/a 1'
_atom_sites_solution_hydrogens geom
_atom_sites_solution_primary direct
_atom_sites_solution_secondary difmap
_audit_creation_method SHELXL-97
_cell_angle_alpha 90
_cell_angle_beta 115.7121(7)
_cell_angle_gamma 90
_cell_formula_units_Z 4
_cell_length_a 15.220(3)
_cell_length_b 12.806(3)
_cell_length_c 17.477(4)
_cell_measurement_reflns_used 9291
_cell_measurement_temperature 103.1500
_cell_measurement_theta_max 27.4835
_cell_measurement_theta_min 3.0357
_cell_volume 3069.1(12)
_computing_cell_refinement 'RIGAKU CrystalClear'
_computing_data_collection 'RIGAKU CrystalClear'
_computing_data_reduction 'RIGAKU CrystalClear'
_computing_molecular_graphics ORTEP-III
_computing_structure_refinement 'SHELXL-97 (Sheldrick, 1997)'
_computing_structure_solution SIR-97
_diffrn_ambient_temperature 103(2)
_diffrn_detector_area_resol_mean 7.31
_diffrn_measured_fraction_theta_full 0.973
_diffrn_measured_fraction_theta_max 0.973
_diffrn_measurement_device_type 'RIGAKU/MSC Meacury CCD'
_diffrn_measurement_method 'omega scans'
_diffrn_radiation_monochromator graphite
_diffrn_radiation_source 'fine-focus sealed tube'
_diffrn_radiation_type MoK\a
_diffrn_radiation_wavelength 0.71070
_diffrn_reflns_av_R_equivalents 0.0250
_diffrn_reflns_av_sigmaI/netI 0.0225
_diffrn_reflns_limit_h_max 17
_diffrn_reflns_limit_h_min -18
_diffrn_reflns_limit_k_max 15
_diffrn_reflns_limit_k_min -15
_diffrn_reflns_limit_l_max 20
_diffrn_reflns_limit_l_min -17
_diffrn_reflns_number 19237
_diffrn_reflns_theta_full 25.00
_diffrn_reflns_theta_max 25.00
_diffrn_reflns_theta_min 3.04
_exptl_absorpt_coefficient_mu 0.165
_exptl_absorpt_correction_T_max 0.9445
_exptl_absorpt_correction_T_min 0.9074
_exptl_absorpt_correction_type multi-scan
_exptl_absorpt_process_details 'Jacobson, R. (1998) Private communication'
_exptl_crystal_colour Colorless
_exptl_crystal_density_diffrn 1.165
_exptl_crystal_density_method 'not measured'
_exptl_crystal_description Block
_exptl_crystal_F_000 1176
_exptl_crystal_size_max 0.60
_exptl_crystal_size_mid 0.40
_exptl_crystal_size_min 0.35
_refine_diff_density_max 0.262
_refine_diff_density_min -0.213
_refine_diff_density_rms 0.038
_refine_ls_extinction_method none
_refine_ls_goodness_of_fit_ref 1.078
_refine_ls_hydrogen_treatment mixed
_refine_ls_matrix_type full
_refine_ls_number_parameters 338
_refine_ls_number_reflns 5256
_refine_ls_number_restraints 0
_refine_ls_restrained_S_all 1.078
_refine_ls_R_factor_all 0.0387
_refine_ls_R_factor_gt 0.0355
_refine_ls_shift/su_max 0.000
_refine_ls_shift/su_mean 0.000
_refine_ls_structure_factor_coef Fsqd
_refine_ls_weighting_details 'calc w=1/[\s^2^(Fo^2^)+(0.0351P)^2^+1.3875P] where P=(Fo^2^+2Fc^2^)/3'
_refine_ls_weighting_scheme calc
_refine_ls_wR_factor_gt 0.0821
_refine_ls_wR_factor_ref 0.0839
_reflns_number_gt 4942
_reflns_number_total 5256
_reflns_threshold_expression >2sigma(I)
_cod_data_source_file om9006455_si_002.cif
_cod_data_source_block 1c
_cod_depositor_comments
;
The following automatic conversions were performed:
'_atom_site_symetry_multiplicity' tag replaced with
'_atom_site_symmetry_multiplicity'.

Automatic conversion script
Id: cif_correct_tags 1440 2010-10-19 06:21:57Z saulius 

The following automatic conversions were performed:

'_exptl_absorpt_correction_type' value 'Multi-scan' changed to
'multi-scan' according to
/home/saulius/struct/CIF-dictionaries/cif_core.dic dictionary named
'cif_core.dic' version 2.4.2 from 2011-04-26.

Automatic conversion script
Id: cif_fix_values 1715 2011-07-08 13:25:40Z adriana 
;
_cod_original_cell_volume 3069.2(11)
_cod_original_sg_symbol_H-M P21/a
_cod_database_code 4070195

loop_
_symmetry_equiv_pos_as_xyz
'x, y, z'
'-x+1/2, y+1/2, -z'
'-x, -y, -z'
'x-1/2, -y-1/2, z'

loop_
_atom_site_label
_atom_site_type_symbol
_atom_site_fract_x
_atom_site_fract_y
_atom_site_fract_z
_atom_site_U_iso_or_equiv
_atom_site_adp_type
_atom_site_occupancy
_atom_site_symmetry_multiplicity
_atom_site_calc_flag
_atom_site_refinement_flags
B1 B 0.08346(13) 0.16396(14) -0.06790(11) 0.0201(4) Uani 1 1 d .
N1 N 0.02398(9) 0.07662(9) -0.11038(7) 0.0175(3) Uani 1 1 d .
C1 C 0.06427(10) -0.01231(11) -0.06096(9) 0.0161(3) Uani 1 1 d .
C2 C 0.14818(10) 0.01815(11) 0.01189(9) 0.0168(3) Uani 1 1 d .
N2 N 0.16141(9) 0.12535(9) 0.00754(7) 0.0179(3) Uani 1 1 d .
C3 C 0.03440(11) -0.11529(11) -0.07395(9) 0.0195(3) Uani 1 1 d .
H2 H -0.0218 -0.1358 -0.1232 0.023 Uiso 1 1 calc R
C4 C 0.08929(11) -0.18791(12) -0.01262(10) 0.0217(3) Uani 1 1 d .
H3 H 0.0697 -0.2591 -0.0198 0.026 Uiso 1 1 calc R
C5 C 0.17262(11) -0.15829(12) 0.05924(10) 0.0225(3) Uani 1 1 d .
H4 H 0.2092 -0.2097 0.0998 0.027 Uiso 1 1 calc R
C6 C 0.20300(11) -0.05465(12) 0.07244(9) 0.0201(3) Uani 1 1 d .
H5 H 0.2596 -0.0344 0.1215 0.024 Uiso 1 1 calc R
C7 C -0.06022(11) 0.07101(12) -0.19318(9) 0.0193(3) Uani 1 1 d .
H6 H -0.0940 0.1393 -0.2065 0.023 Uiso 1 1 calc R
H7 H -0.1066 0.0180 -0.1913 0.023 Uiso 1 1 calc R
P1 P -0.02257(3) 0.03601(3) -0.27856(2) 0.01673(10) Uani 1 1 d .
C8 C -0.14354(10) 0.04378(11) -0.37319(9) 0.0182(3) Uani 1 1 d .
H8 H -0.1800 0.1058 -0.3672 0.022 Uiso 1 1 calc R
C9 C -0.13021(11) 0.05468(12) -0.45518(9) 0.0212(3) Uani 1 1 d .
H9 H -0.1008 0.1236 -0.4553 0.025 Uiso 1 1 calc R
H10 H -0.0843 0.0003 -0.4558 0.025 Uiso 1 1 calc R
C10 C -0.22602(12) 0.04449(13) -0.53575(10) 0.0258(4) Uani 1 1 d .
H11 H -0.2690 0.1041 -0.5392 0.031 Uiso 1 1 calc R
H12 H -0.2123 0.0470 -0.5862 0.031 Uiso 1 1 calc R
C11 C -0.27788(12) -0.05710(13) -0.53630(10) 0.0265(4) Uani 1 1 d .
H13 H -0.3405 -0.0605 -0.5880 0.032 Uiso 1 1 calc R
H14 H -0.2372 -0.1169 -0.5373 0.032 Uiso 1 1 calc R
C12 C -0.29688(12) -0.06405(13) -0.45799(10) 0.0276(4) Uani 1 1 d .
H15 H -0.3292 -0.1313 -0.4584 0.033 Uiso 1 1 calc R
H16 H -0.3414 -0.0070 -0.4592 0.033 Uiso 1 1 calc R
C13 C -0.20153(11) -0.05588(12) -0.37643(9) 0.0233(3) Uani 1 1 d .
H17 H -0.1605 -0.1176 -0.3723 0.028 Uiso 1 1 calc R
H18 H -0.2168 -0.0568 -0.3268 0.028 Uiso 1 1 calc R
C14 C 0.04374(10) 0.15808(11) -0.27869(9) 0.0180(3) Uani 1 1 d .
H19 H 0.0925 0.1673 -0.2182 0.022 Uiso 1 1 calc R
C15 C -0.01370(11) 0.26052(12) -0.30154(10) 0.0233(3) Uani 1 1 d .
H20 H -0.0607 0.2595 -0.3623 0.028 Uiso 1 1 calc R
H21 H -0.0510 0.2677 -0.2674 0.028 Uiso 1 1 calc R
C16 C 0.05507(12) 0.35360(12) -0.28457(11) 0.0267(4) Uani 1 1 d .
H22 H 0.0164 0.4188 -0.3019 0.032 Uiso 1 1 calc R
H23 H 0.0982 0.3581 -0.2230 0.032 Uiso 1 1 calc R
C17 C 0.11714(13) 0.34349(13) -0.33313(11) 0.0301(4) Uani 1 1 d .
H24 H 0.0745 0.3473 -0.3949 0.036 Uiso 1 1 calc R
H25 H 0.1637 0.4025 -0.3180 0.036 Uiso 1 1 calc R
C18 C 0.17335(12) 0.24090(13) -0.31295(11) 0.0265(4) Uani 1 1 d .
H26 H 0.2223 0.2412 -0.2528 0.032 Uiso 1 1 calc R
H27 H 0.2085 0.2343 -0.3489 0.032 Uiso 1 1 calc R
C19 C 0.10553(11) 0.14709(12) -0.32838(10) 0.0214(3) Uani 1 1 d .
H28 H 0.1448 0.0824 -0.3105 0.026 Uiso 1 1 calc R
H29 H 0.0619 0.1414 -0.3898 0.026 Uiso 1 1 calc R
C20 C 0.24521(11) 0.17958(12) 0.07177(9) 0.0198(3) Uani 1 1 d .
H30 H 0.2569 0.2446 0.0470 0.024 Uiso 1 1 calc R
H31 H 0.3037 0.1349 0.0886 0.024 Uiso 1 1 calc R
P2 P 0.22769(3) 0.21284(3) 0.16814(2) 0.01626(10) Uani 1 1 d .
C21 C 0.17108(10) 0.34420(11) 0.13258(9) 0.0182(3) Uani 1 1 d .
H32 H 0.1218 0.3347 0.0724 0.022 Uiso 1 1 calc R
C22 C 0.23945(11) 0.43068(11) 0.13019(10) 0.0208(3) Uani 1 1 d .
H33 H 0.2907 0.4431 0.1884 0.025 Uiso 1 1 calc R
H34 H 0.2718 0.4077 0.0946 0.025 Uiso 1 1 calc R
C23 C 0.18447(12) 0.53245(13) 0.09447(11) 0.0288(4) Uani 1 1 d .
H35 H 0.2316 0.5878 0.0982 0.035 Uiso 1 1 calc R
H36 H 0.1394 0.5225 0.0338 0.035 Uiso 1 1 calc R
C24 C 0.12669(12) 0.56718(13) 0.14238(12) 0.0316(4) Uani 1 1 d .
H37 H 0.0885 0.6303 0.1150 0.038 Uiso 1 1 calc R
H38 H 0.1723 0.5855 0.2014 0.038 Uiso 1 1 calc R
C25 C 0.05790(12) 0.48144(13) 0.14357(11) 0.0288(4) Uani 1 1 d .
H39 H 0.0079 0.4684 0.0850 0.035 Uiso 1 1 calc R
H40 H 0.0241 0.5047 0.1779 0.035 Uiso 1 1 calc R
C26 C 0.11328(11) 0.38034(12) 0.18082(10) 0.0217(3) Uani 1 1 d .
H41 H 0.0664 0.3252 0.1781 0.026 Uiso 1 1 calc R
H42 H 0.1586 0.3916 0.2413 0.026 Uiso 1 1 calc R
C27 C 0.35587(10) 0.24035(11) 0.24532(9) 0.0167(3) Uani 1 1 d .
H43 H 0.3855 0.2904 0.2193 0.020 Uiso 1 1 calc R
C28 C 0.41513(11) 0.13885(12) 0.26784(10) 0.0258(4) Uani 1 1 d .
H44 H 0.3821 0.0867 0.2882 0.031 Uiso 1 1 calc R
H45 H 0.4178 0.1104 0.2162 0.031 Uiso 1 1 calc R
C29 C 0.51926(12) 0.15595(13) 0.33651(10) 0.0280(4) Uani 1 1 d .
H46 H 0.5547 0.0886 0.3498 0.034 Uiso 1 1 calc R
H47 H 0.5540 0.2044 0.3149 0.034 Uiso 1 1 calc R
C30 C 0.51875(12) 0.20085(13) 0.41687(10) 0.0274(4) Uani 1 1 d .
H48 H 0.4888 0.1501 0.4413 0.033 Uiso 1 1 calc R
H49 H 0.5865 0.2140 0.4594 0.033 Uiso 1 1 calc R
C31 C 0.46120(11) 0.30233(13) 0.39627(10) 0.0251(4) Uani 1 1 d .
H50 H 0.4958 0.3551 0.3782 0.030 Uiso 1 1 calc R
H51 H 0.4579 0.3287 0.4482 0.030 Uiso 1 1 calc R
C32 C 0.35740(11) 0.28892(12) 0.32605(9) 0.0213(3) Uani 1 1 d .
H52 H 0.3250 0.3580 0.3120 0.026 Uiso 1 1 calc R
H53 H 0.3198 0.2439 0.3472 0.026 Uiso 1 1 calc R
H1 H 0.0725(12) 0.2450(13) -0.0908(11) 0.028(4) Uiso 1 1 d .

loop_
_atom_site_aniso_label
_atom_site_aniso_U_11
_atom_site_aniso_U_22
_atom_site_aniso_U_33
_atom_site_aniso_U_23
_atom_site_aniso_U_13
_atom_site_aniso_U_12
B1 0.0238(9) 0.0222(9) 0.0159(8) -0.0020(7) 0.0102(7) 0.0015(7)
N1 0.0176(6) 0.0214(6) 0.0116(6) -0.0004(5) 0.0045(5) 0.0012(5)
C1 0.0161(7) 0.0215(7) 0.0130(7) -0.0017(6) 0.0083(6) 0.0011(6)
C2 0.0170(7) 0.0213(7) 0.0152(7) -0.0033(6) 0.0098(6) -0.0001(6)
N2 0.0189(6) 0.0202(6) 0.0148(6) -0.0046(5) 0.0074(5) -0.0023(5)
C3 0.0179(8) 0.0244(8) 0.0180(7) -0.0045(6) 0.0095(6) -0.0029(6)
C4 0.0254(8) 0.0196(7) 0.0243(8) -0.0024(6) 0.0146(7) -0.0018(6)
C5 0.0249(8) 0.0245(8) 0.0195(8) 0.0042(6) 0.0110(7) 0.0063(6)
C6 0.0172(7) 0.0281(8) 0.0138(7) -0.0026(6) 0.0058(6) 0.0020(6)
C7 0.0170(7) 0.0254(8) 0.0133(7) 0.0000(6) 0.0045(6) 0.0013(6)
P1 0.0172(2) 0.0188(2) 0.01253(19) -0.00017(14) 0.00487(15) 0.00037(15)
C8 0.0163(7) 0.0217(8) 0.0149(7) 0.0000(6) 0.0051(6) 0.0003(6)
C9 0.0213(8) 0.0256(8) 0.0142(7) 0.0025(6) 0.0052(6) -0.0020(6)
C10 0.0250(8) 0.0314(9) 0.0157(8) 0.0031(6) 0.0037(7) -0.0036(7)
C11 0.0254(9) 0.0302(9) 0.0169(8) -0.0014(6) 0.0025(7) -0.0052(7)
C12 0.0231(8) 0.0331(9) 0.0231(8) 0.0000(7) 0.0067(7) -0.0089(7)
C13 0.0230(8) 0.0285(8) 0.0167(8) 0.0019(6) 0.0071(7) -0.0049(6)
C14 0.0167(7) 0.0204(7) 0.0143(7) -0.0013(6) 0.0042(6) -0.0008(6)
C15 0.0213(8) 0.0215(8) 0.0250(8) -0.0004(6) 0.0081(7) 0.0008(6)
C16 0.0274(9) 0.0202(8) 0.0285(9) -0.0004(6) 0.0084(7) -0.0002(7)
C17 0.0349(10) 0.0260(9) 0.0290(9) 0.0012(7) 0.0135(8) -0.0081(7)
C18 0.0257(9) 0.0316(9) 0.0258(9) -0.0031(7) 0.0146(7) -0.0055(7)
C19 0.0204(8) 0.0237(8) 0.0186(8) -0.0014(6) 0.0071(7) -0.0010(6)
C20 0.0188(8) 0.0248(8) 0.0168(7) -0.0065(6) 0.0086(6) -0.0053(6)
P2 0.0169(2) 0.01806(19) 0.01375(19) -0.00277(14) 0.00658(16) -0.00292(14)
C21 0.0154(7) 0.0220(8) 0.0152(7) -0.0004(6) 0.0049(6) -0.0010(6)
C22 0.0187(8) 0.0225(8) 0.0211(8) 0.0030(6) 0.0085(6) -0.0006(6)
C23 0.0244(8) 0.0265(8) 0.0336(9) 0.0106(7) 0.0110(7) 0.0015(7)
C24 0.0275(9) 0.0216(8) 0.0444(11) 0.0062(7) 0.0143(8) 0.0058(7)
C25 0.0217(8) 0.0298(9) 0.0356(10) 0.0006(7) 0.0130(8) 0.0040(7)
C26 0.0204(8) 0.0232(8) 0.0231(8) -0.0022(6) 0.0110(7) -0.0023(6)
C27 0.0164(7) 0.0178(7) 0.0144(7) -0.0015(5) 0.0053(6) -0.0013(6)
C28 0.0227(8) 0.0209(8) 0.0271(9) -0.0047(6) 0.0047(7) 0.0024(6)
C29 0.0213(8) 0.0268(8) 0.0291(9) -0.0032(7) 0.0046(7) 0.0044(7)
C30 0.0206(8) 0.0381(9) 0.0179(8) 0.0046(7) 0.0031(7) -0.0007(7)
C31 0.0247(9) 0.0346(9) 0.0153(8) -0.0061(6) 0.0078(7) -0.0019(7)
C32 0.0229(8) 0.0253(8) 0.0143(7) -0.0015(6) 0.0070(6) 0.0012(6)

loop_
_atom_type_symbol
_atom_type_description
_atom_type_scat_dispersion_real
_atom_type_scat_dispersion_imag
_atom_type_scat_source
C C 0.0033 0.0016 'International Tables Vol C Tables 4.2.6.8 and 6.1.1.4'
H H 0.0000 0.0000 'International Tables Vol C Tables 4.2.6.8 and 6.1.1.4'
B B 0.0013 0.0007 'International Tables Vol C Tables 4.2.6.8 and 6.1.1.4'
N N 0.0061 0.0033 'International Tables Vol C Tables 4.2.6.8 and 6.1.1.4'
P P 0.1023 0.0942 'International Tables Vol C Tables 4.2.6.8 and 6.1.1.4'

loop_
_geom_angle_atom_site_label_1
_geom_angle_atom_site_label_2
_geom_angle_atom_site_label_3
_geom_angle
N2 B1 N1 107.14(13)
N2 B1 H1 126.7(9)
N1 B1 H1 126.1(9)
C1 N1 B1 107.90(12)
C1 N1 C7 122.18(12)
B1 N1 C7 129.77(13)
C3 C1 N1 130.59(13)
C3 C1 C2 121.09(13)
N1 C1 C2 108.32(12)
C6 C2 N2 130.61(13)
C6 C2 C1 120.82(13)
N2 C2 C1 108.56(12)
C2 N2 B1 108.05(12)
C2 N2 C20 121.71(12)
B1 N2 C20 130.21(13)
C1 C3 C4 117.84(14)
C1 C3 H2 121.1
C4 C3 H2 121.1
C3 C4 C5 121.28(14)
C3 C4 H3 119.4
C5 C4 H3 119.4
C6 C5 C4 121.02(14)
C6 C5 H4 119.5
C4 C5 H4 119.5
C2 C6 C5 117.94(14)
C2 C6 H5 121.0
C5 C6 H5 121.0
N1 C7 P1 111.19(10)
N1 C7 H6 109.4
P1 C7 H6 109.4
N1 C7 H7 109.4
P1 C7 H7 109.4
H6 C7 H7 108.0
C14 P1 C8 106.30(7)
C14 P1 C7 98.84(7)
C8 P1 C7 99.67(7)
C9 C8 C13 110.26(12)
C9 C8 P1 110.59(10)
C13 C8 P1 108.52(10)
C9 C8 H8 109.1
C13 C8 H8 109.1
P1 C8 H8 109.1
C10 C9 C8 113.01(12)
C10 C9 H9 109.0
C8 C9 H9 109.0
C10 C9 H10 109.0
C8 C9 H10 109.0
H9 C9 H10 107.8
C11 C10 C9 111.33(13)
C11 C10 H11 109.4
C9 C10 H11 109.4
C11 C10 H12 109.4
C9 C10 H12 109.4
H11 C10 H12 108.0
C12 C11 C10 110.23(13)
C12 C11 H13 109.6
C10 C11 H13 109.6
C12 C11 H14 109.6
C10 C11 H14 109.6
H13 C11 H14 108.1
C11 C12 C13 111.09(13)
C11 C12 H15 109.4
C13 C12 H15 109.4
C11 C12 H16 109.4
C13 C12 H16 109.4
H15 C12 H16 108.0
C12 C13 C8 112.77(12)
C12 C13 H17 109.0
C8 C13 H17 109.0
C12 C13 H18 109.0
C8 C13 H18 109.0
H17 C13 H18 107.8
C15 C14 C19 110.55(12)
C15 C14 P1 118.14(10)
C19 C14 P1 112.85(10)
C15 C14 H19 104.6
C19 C14 H19 104.6
P1 C14 H19 104.6
C16 C15 C14 110.64(13)
C16 C15 H20 109.5
C14 C15 H20 109.5
C16 C15 H21 109.5
C14 C15 H21 109.5
H20 C15 H21 108.1
C17 C16 C15 111.31(13)
C17 C16 H22 109.4
C15 C16 H22 109.4
C17 C16 H23 109.4
C15 C16 H23 109.4
H22 C16 H23 108.0
C18 C17 C16 111.45(13)
C18 C17 H24 109.3
C16 C17 H24 109.3
C18 C17 H25 109.3
C16 C17 H25 109.3
H24 C17 H25 108.0
C17 C18 C19 111.61(13)
C17 C18 H26 109.3
C19 C18 H26 109.3
C17 C18 H27 109.3
C19 C18 H27 109.3
H26 C18 H27 108.0
C18 C19 C14 111.07(12)
C18 C19 H28 109.4
C14 C19 H28 109.4
C18 C19 H29 109.4
C14 C19 H29 109.4
H28 C19 H29 108.0
N2 C20 P2 112.57(10)
N2 C20 H30 109.1
P2 C20 H30 109.1
N2 C20 H31 109.1
P2 C20 H31 109.1
H30 C20 H31 107.8
C27 P2 C20 100.49(7)
C27 P2 C21 104.93(6)
C20 P2 C21 97.54(7)
C26 C21 C22 110.84(12)
C26 C21 P2 112.41(10)
C22 C21 P2 116.03(10)
C26 C21 H32 105.5
C22 C21 H32 105.5
P2 C21 H32 105.5
C23 C22 C21 111.68(12)
C23 C22 H33 109.3
C21 C22 H33 109.3
C23 C22 H34 109.3
C21 C22 H34 109.3
H33 C22 H34 107.9
C24 C23 C22 111.69(13)
C24 C23 H35 109.3
C22 C23 H35 109.3
C24 C23 H36 109.3
C22 C23 H36 109.3
H35 C23 H36 107.9
C23 C24 C25 111.21(14)
C23 C24 H37 109.4
C25 C24 H37 109.4
C23 C24 H38 109.4
C25 C24 H38 109.4
H37 C24 H38 108.0
C24 C25 C26 111.17(13)
C24 C25 H39 109.4
C26 C25 H39 109.4
C24 C25 H40 109.4
C26 C25 H40 109.4
H39 C25 H40 108.0
C25 C26 C21 111.36(13)
C25 C26 H41 109.4
C21 C26 H41 109.4
C25 C26 H42 109.4
C21 C26 H42 109.4
H41 C26 H42 108.0
C32 C27 C28 109.60(12)
C32 C27 P2 109.65(10)
C28 C27 P2 109.90(10)
C32 C27 H43 109.2
C28 C27 H43 109.2
P2 C27 H43 109.2
C29 C28 C27 111.91(12)
C29 C28 H44 109.2
C27 C28 H44 109.2
C29 C28 H45 109.2
C27 C28 H45 109.2
H44 C28 H45 107.9
C30 C29 C28 111.05(13)
C30 C29 H46 109.4
C28 C29 H46 109.4
C30 C29 H47 109.4
C28 C29 H47 109.4
H46 C29 H47 108.0
C31 C30 C29 109.74(13)
C31 C30 H48 109.7
C29 C30 H48 109.7
C31 C30 H49 109.7
C29 C30 H49 109.7
H48 C30 H49 108.2
C30 C31 C32 112.43(13)
C30 C31 H50 109.1
C32 C31 H50 109.1
C30 C31 H51 109.1
C32 C31 H51 109.1
H50 C31 H51 107.8
C31 C32 C27 112.41(12)
C31 C32 H52 109.1
C27 C32 H52 109.1
C31 C32 H53 109.1
C27 C32 H53 109.1
H52 C32 H53 107.9

loop_
_geom_bond_atom_site_label_1
_geom_bond_atom_site_label_2
_geom_bond_distance
B1 N2 1.426(2)
B1 N1 1.428(2)
B1 H1 1.099(17)
N1 C1 1.3998(18)
N1 C7 1.4603(18)
C1 C3 1.381(2)
C1 C2 1.412(2)
C2 C6 1.385(2)
C2 N2 1.3944(19)
N2 C20 1.4584(18)
C3 C4 1.391(2)
C3 H2 0.9500
C4 C5 1.396(2)
C4 H3 0.9500
C5 C6 1.391(2)
C5 H4 0.9500
C6 H5 0.9500
C7 P1 1.8703(15)
C7 H6 0.9900
C7 H7 0.9900
P1 C14 1.8613(15)
P1 C8 1.8689(15)
C8 C9 1.538(2)
C8 C13 1.539(2)
C8 H8 1.0000
C9 C10 1.531(2)
C9 H9 0.9900
C9 H10 0.9900
C10 C11 1.520(2)
C10 H11 0.9900
C10 H12 0.9900
C11 C12 1.519(2)
C11 H13 0.9900
C11 H14 0.9900
C12 C13 1.534(2)
C12 H15 0.9900
C12 H16 0.9900
C13 H17 0.9900
C13 H18 0.9900
C14 C15 1.530(2)
C14 C19 1.539(2)
C14 H19 1.0000
C15 C16 1.528(2)
C15 H20 0.9900
C15 H21 0.9900
C16 C17 1.525(2)
C16 H22 0.9900
C16 H23 0.9900
C17 C18 1.523(2)
C17 H24 0.9900
C17 H25 0.9900
C18 C19 1.530(2)
C18 H26 0.9900
C18 H27 0.9900
C19 H28 0.9900
C19 H29 0.9900
C20 P2 1.8652(15)
C20 H30 0.9900
C20 H31 0.9900
P2 C27 1.8618(15)
P2 C21 1.8691(15)
C21 C26 1.531(2)
C21 C22 1.533(2)
C21 H32 1.0000
C22 C23 1.528(2)
C22 H33 0.9900
C22 H34 0.9900
C23 C24 1.520(2)
C23 H35 0.9900
C23 H36 0.9900
C24 C25 1.524(2)
C24 H37 0.9900
C24 H38 0.9900
C25 C26 1.528(2)
C25 H39 0.9900
C25 H40 0.9900
C26 H41 0.9900
C26 H42 0.9900
C27 C32 1.533(2)
C27 C28 1.533(2)
C27 H43 1.0000
C28 C29 1.533(2)
C28 H44 0.9900
C28 H45 0.9900
C29 C30 1.521(2)
C29 H46 0.9900
C29 H47 0.9900
C30 C31 1.521(2)
C30 H48 0.9900
C30 H49 0.9900
C31 C32 1.533(2)
C31 H50 0.9900
C31 H51 0.9900
C32 H52 0.9900
C32 H53 0.9900

loop_
_geom_torsion_atom_site_label_1
_geom_torsion_atom_site_label_2
_geom_torsion_atom_site_label_3
_geom_torsion_atom_site_label_4
_geom_torsion
N2 B1 N1 C1 0.94(16)
N2 B1 N1 C7 -174.55(13)
B1 N1 C1 C3 179.92(15)
C7 N1 C1 C3 -4.2(2)
B1 N1 C1 C2 -0.01(15)
C7 N1 C1 C2 175.90(12)
C3 C1 C2 C6 0.1(2)
N1 C1 C2 C6 179.98(12)
C3 C1 C2 N2 179.11(12)
N1 C1 C2 N2 -0.96(15)
C6 C2 N2 B1 -179.52(15)
C1 C2 N2 B1 1.55(15)
C6 C2 N2 C20 2.1(2)
C1 C2 N2 C20 -176.83(12)
N1 B1 N2 C2 -1.53(16)
N1 B1 N2 C20 176.66(13)
N1 C1 C3 C4 -179.47(14)
C2 C1 C3 C4 0.4(2)
C1 C3 C4 C5 -0.8(2)
C3 C4 C5 C6 0.7(2)
N2 C2 C6 C5 -178.98(14)
C1 C2 C6 C5 -0.2(2)
C4 C5 C6 C2 -0.2(2)
C1 N1 C7 P1 -82.79(14)
B1 N1 C7 P1 92.14(16)
N1 C7 P1 C14 -68.42(11)
N1 C7 P1 C8 -176.76(10)
C14 P1 C8 C9 58.70(11)
C7 P1 C8 C9 160.95(10)
C14 P1 C8 C13 179.76(10)
C7 P1 C8 C13 -77.99(11)
C13 C8 C9 C10 51.10(17)
P1 C8 C9 C10 171.12(11)
C8 C9 C10 C11 -54.98(18)
C9 C10 C11 C12 57.35(18)
C10 C11 C12 C13 -57.68(18)
C11 C12 C13 C8 55.68(18)
C9 C8 C13 C12 -51.43(17)
P1 C8 C13 C12 -172.69(11)
C8 P1 C14 C15 40.77(13)
C7 P1 C14 C15 -62.10(12)
C8 P1 C14 C19 -90.33(11)
C7 P1 C14 C19 166.80(10)
C19 C14 C15 C16 -56.97(16)
P1 C14 C15 C16 170.91(11)
C14 C15 C16 C17 56.81(17)
C15 C16 C17 C18 -55.42(18)
C16 C17 C18 C19 54.42(18)
C17 C18 C19 C14 -54.80(17)
C15 C14 C19 C18 56.04(16)
P1 C14 C19 C18 -169.16(10)
C2 N2 C20 P2 -82.19(14)
B1 N2 C20 P2 99.83(16)
N2 C20 P2 C27 163.27(11)
N2 C20 P2 C21 -89.95(11)
C27 P2 C21 C26 -97.56(11)
C20 P2 C21 C26 159.42(10)
C27 P2 C21 C22 31.47(12)
C20 P2 C21 C22 -71.55(12)
C26 C21 C22 C23 -54.20(17)
P2 C21 C22 C23 176.02(11)
C21 C22 C23 C24 54.45(18)
C22 C23 C24 C25 -55.06(19)
C23 C24 C25 C26 55.86(19)
C24 C25 C26 C21 -56.15(18)
C22 C21 C26 C25 55.11(16)
P2 C21 C26 C25 -173.21(10)
C20 P2 C27 C32 169.87(10)
C21 P2 C27 C32 69.07(11)
C20 P2 C27 C28 -69.59(11)
C21 P2 C27 C28 -170.39(10)
C32 C27 C28 C29 -54.99(17)
P2 C27 C28 C29 -175.56(11)
C27 C28 C29 C30 58.24(18)
C28 C29 C30 C31 -57.01(18)
C29 C30 C31 C32 55.39(18)
C30 C31 C32 C27 -54.42(17)
C28 C27 C32 C31 52.87(17)
P2 C27 C32 C31 173.59(10)

loop_
_cod_related_entry_id
_cod_related_entry_database
_cod_related_entry_code
1 ChemSpider 30659757
